data_7211319
loop_
_publ_author_name
'Taherimehr, Masoumeh'
'Al-Amsyar, Syed M.'
'Whiteoak, Christopher J.'
'Kleij, Arjan W.'
'Pescarmona, Paolo P.'

_publ_section_title
;
 High activity and switchable selectivity in the synthesis of cyclic and
 polymeric cyclohexene carbonates with iron amino triphenolate catalysts
;
_journal_issue 11
_journal_name_full 'Green Chemistry'
_journal_page_first 3083
_journal_paper_doi 10.1039/c3gc41303a
_journal_volume 15
_journal_year 2013
_chemical_formula_sum 'C25 H20 Cl6 Fe N O4'
_chemical_formula_weight 666.97
_chemical_name_systematic
; 
 ? 
;
_space_group_IT_number 61
_symmetry_cell_setting orthorhombic
_symmetry_space_group_name_Hall '-P 2ac 2ab'
_symmetry_space_group_name_H-M 'P b c a'
_atom_sites_solution_hydrogens geom
_atom_sites_solution_primary direct
_atom_sites_solution_secondary difmap
_audit_creation_method SHELXL-97
_cell_angle_alpha 90.00
_cell_angle_beta 90.00
_cell_angle_gamma 90.00
_cell_formula_units_Z 8
_cell_length_a 17.2201(16)
_cell_length_b 15.7615(14)
_cell_length_c 19.2134(18)
_cell_measurement_reflns_used 6268
_cell_measurement_temperature 100(2)
_cell_measurement_theta_max 24.95
_cell_measurement_theta_min 2.43
_cell_volume 5214.8(8)
_computing_cell_refinement 'Bruker APEX2 v2011.4-0'
_computing_data_collection 'Bruker APEX2 v2011.4-0'
_computing_data_reduction 'Bruker SAINT V7.60A'
_computing_molecular_graphics 'Bruker SHELXTL'
_computing_publication_material 'Bruker SHELXTL'
_computing_structure_refinement 'SHELXL-97 (Sheldrick, 2008)'
_computing_structure_solution 'SHELXS-97 (Sheldrick, 2008)'
_diffrn_ambient_temperature 100(2)
_diffrn_detector_area_resol_mean 512
_diffrn_detector_type '4K CCD area detector APEX II'
_diffrn_measured_fraction_theta_full 1.000
_diffrn_measured_fraction_theta_max 0.997
_diffrn_measurement_device_type 'APEX DUO Kappa 4-axis goniometer'
_diffrn_measurement_method
;
 Fullsphere data collection, phi and omega scans
;
_diffrn_measurement_specimen_support 'magnetic support with MicroMount'
_diffrn_radiation_monochromator 'Quazar MX Multilayer Optics'
_diffrn_radiation_type MoK\a
_diffrn_radiation_wavelength 0.71073
_diffrn_reflns_av_R_equivalents 0.0676
_diffrn_reflns_av_sigmaI/netI 0.0476
_diffrn_reflns_limit_h_max 20
_diffrn_reflns_limit_h_min -20
_diffrn_reflns_limit_k_max 18
_diffrn_reflns_limit_k_min -16
_diffrn_reflns_limit_l_max 22
_diffrn_reflns_limit_l_min -21
_diffrn_reflns_number 33002
_diffrn_reflns_theta_full 25.00
_diffrn_reflns_theta_max 25.09
_diffrn_reflns_theta_min 2.05
_diffrn_source 'Microfocus source E025 IuS'
_diffrn_source_current 0.6
_diffrn_source_power 50
_diffrn_source_size '0.2 mm x 0.2 mm fine focus'
_diffrn_source_type 'Bruker APEX DUO'
_exptl_absorpt_coefficient_mu 1.228
_exptl_absorpt_correction_T_max 0.9641
_exptl_absorpt_correction_T_min 0.7488
_exptl_absorpt_correction_type empirical
_exptl_absorpt_process_details
; 
 SADABS Version 2008/1 Bruker-Nonius
 Blessing, Acta Cryst. (1995) A51 33-38
;
_exptl_crystal_colour red
_exptl_crystal_density_diffrn 1.699
_exptl_crystal_density_method 'not measured'
_exptl_crystal_description plate
_exptl_crystal_F_000 2696
_exptl_crystal_size_max 0.25
_exptl_crystal_size_mid 0.20
_exptl_crystal_size_min 0.03
_refine_diff_density_max 0.701
_refine_diff_density_min -0.420
_refine_diff_density_rms 0.084
_refine_ls_extinction_method none
_refine_ls_goodness_of_fit_ref 1.040
_refine_ls_hydrogen_treatment noref
_refine_ls_matrix_type full
_refine_ls_number_parameters 334
_refine_ls_number_reflns 4632
_refine_ls_number_restraints 0
_refine_ls_restrained_S_all 1.040
_refine_ls_R_factor_all 0.0588
_refine_ls_R_factor_gt 0.0381
_refine_ls_shift/su_max 0.000
_refine_ls_shift/su_mean 0.000
_refine_ls_structure_factor_coef Fsqd
_refine_ls_weighting_details 'calc w=1/[\s^2^(Fo^2^)+(0.0294P)^2^+10.0060P] where P=(Fo^2^+2Fc^2^)/3'
_refine_ls_weighting_scheme calc
_refine_ls_wR_factor_gt 0.0823
_refine_ls_wR_factor_ref 0.0925
_reflns_number_gt 3569
_reflns_number_total 4632
_reflns_threshold_expression >2sigma(I)
_cod_data_source_file c3gc41303a.txt
_cod_data_source_block mo_cw282_pbca
_cod_depositor_comments
;
The following automatic conversions were performed:

'_symmetry_cell_setting' value 'Orthorhombic' changed to
'orthorhombic' according to
/home/saulius/struct/CIF-dictionaries/cif_core.dic dictionary named
'cif_core.dic' version 2.4.2 from 2011-04-26.

Automatic conversion script
Id: cif_fix_values 1891 2012-01-12 08:04:46Z andrius 
;
_cod_original_sg_symbol_H-M Pbca
_cod_database_code 7211319

loop_
_symmetry_equiv_pos_as_xyz
'x, y, z'
'-x+1/2, -y, z+1/2'
'-x, y+1/2, -z+1/2'
'x+1/2, -y+1/2, -z'
'-x, -y, -z'
'x-1/2, y, -z-1/2'
'x, -y-1/2, z-1/2'
'-x-1/2, y-1/2, z'

loop_
_atom_site_label
_atom_site_type_symbol
_atom_site_fract_x
_atom_site_fract_y
_atom_site_fract_z
_atom_site_U_iso_or_equiv
_atom_site_adp_type
_atom_site_occupancy
_atom_site_symmetry_multiplicity
_atom_site_calc_flag
_atom_site_refinement_flags
Fe1 Fe 0.11555(2) 0.33989(3) 0.41359(3) 0.01552(13) Uani 1 1 d .
N1 N 0.08769(14) 0.24345(17) 0.48983(14) 0.0143(6) Uani 1 1 d .
O1 O 0.10118(13) 0.26011(14) 0.34225(12) 0.0207(5) Uani 1 1 d .
O2 O 0.02749(12) 0.40065(15) 0.43936(13) 0.0222(6) Uani 1 1 d .
O3 O 0.21140(12) 0.35584(15) 0.45798(13) 0.0223(6) Uani 1 1 d .
O4 O 0.14779(12) 0.42914(15) 0.34138(13) 0.0213(5) Uani 1 1 d .
Cl1 Cl 0.14915(5) 0.17641(6) 0.21398(5) 0.0266(2) Uani 1 1 d .
Cl2 Cl 0.04856(5) -0.10699(5) 0.34197(5) 0.0282(2) Uani 1 1 d .
Cl3 Cl -0.11493(5) 0.49699(5) 0.41178(5) 0.0224(2) Uani 1 1 d .
Cl4 Cl -0.21731(5) 0.34810(6) 0.64630(5) 0.0284(2) Uani 1 1 d .
Cl5 Cl 0.33743(5) 0.46016(6) 0.51346(6) 0.0325(3) Uani 1 1 d .
Cl6 Cl 0.36935(5) 0.20913(6) 0.69976(5) 0.0298(2) Uani 1 1 d .
C1 C 0.02615(18) 0.1877(2) 0.46218(19) 0.0202(8) Uani 1 1 d .
H1A H -0.0192 0.2229 0.4492 0.024 Uiso 1 1 calc R
H1B H 0.0095 0.1481 0.4993 0.024 Uiso 1 1 calc R
C2 C 0.05161(17) 0.1370(2) 0.39942(18) 0.0181(8) Uani 1 1 d .
C3 C 0.08610(17) 0.1775(2) 0.34230(18) 0.0175(8) Uani 1 1 d .
C4 C 0.10479(18) 0.1273(2) 0.28458(18) 0.0185(8) Uani 1 1 d .
C5 C 0.09216(18) 0.0411(2) 0.28268(19) 0.0218(8) Uani 1 1 d .
H5 H 0.1049 0.0089 0.2425 0.026 Uiso 1 1 calc R
C6 C 0.06056(18) 0.0029(2) 0.34058(19) 0.0180(8) Uani 1 1 d .
C7 C 0.03979(18) 0.0494(2) 0.39843(19) 0.0189(8) Uani 1 1 d .
H7 H 0.0175 0.0219 0.4376 0.023 Uiso 1 1 calc R
C8 C 0.05966(18) 0.2872(2) 0.55356(18) 0.0181(8) Uani 1 1 d .
H8A H 0.0994 0.3286 0.5686 0.022 Uiso 1 1 calc R
H8B H 0.0537 0.2447 0.5912 0.022 Uiso 1 1 calc R
C9 C -0.01645(18) 0.3329(2) 0.54386(18) 0.0185(8) Uani 1 1 d .
C10 C -0.02736(18) 0.3877(2) 0.48728(19) 0.0186(8) Uani 1 1 d .
C11 C -0.09881(18) 0.4299(2) 0.48171(18) 0.0171(7) Uani 1 1 d .
C12 C -0.15680(18) 0.4198(2) 0.53083(19) 0.0198(8) Uani 1 1 d .
H12 H -0.2041 0.4505 0.5272 0.024 Uiso 1 1 calc R
C13 C -0.14455(18) 0.3649(2) 0.58482(19) 0.0199(8) Uani 1 1 d .
C14 C -0.07500(18) 0.3211(2) 0.59237(19) 0.0208(8) Uani 1 1 d .
H14 H -0.0677 0.2835 0.6305 0.025 Uiso 1 1 calc R
C15 C 0.15819(18) 0.1926(2) 0.50700(19) 0.0199(8) Uani 1 1 d .
H15A H 0.1789 0.1674 0.4636 0.024 Uiso 1 1 calc R
H15B H 0.1430 0.1454 0.5382 0.024 Uiso 1 1 calc R
C16 C 0.22176(17) 0.2436(2) 0.54165(19) 0.0177(7) Uani 1 1 d .
C17 C 0.24456(18) 0.3222(2) 0.51361(18) 0.0187(8) Uani 1 1 d .
C18 C 0.30580(18) 0.3640(2) 0.5470(2) 0.0211(8) Uani 1 1 d .
C19 C 0.34308(18) 0.3312(2) 0.60449(19) 0.0199(8) Uani 1 1 d .
H19 H 0.3838 0.3617 0.6266 0.024 Uiso 1 1 calc R
C20 C 0.31993(18) 0.2531(2) 0.62923(19) 0.0201(8) Uani 1 1 d .
C21 C 0.25984(18) 0.2098(2) 0.59856(18) 0.0206(8) Uani 1 1 d .
H21 H 0.2443 0.1563 0.6166 0.025 Uiso 1 1 calc R
C22 C 0.2255(2) 0.4238(2) 0.3098(2) 0.0287(9) Uani 1 1 d .
H22A H 0.2418 0.3639 0.3047 0.034 Uiso 1 1 calc R
H22B H 0.2643 0.4539 0.3388 0.034 Uiso 1 1 calc R
C23 C 0.2174(2) 0.4657(3) 0.2396(2) 0.0334(10) Uani 1 1 d .
H23A H 0.2259 0.5277 0.2428 0.040 Uiso 1 1 calc R
H23B H 0.2544 0.4415 0.2055 0.040 Uiso 1 1 calc R
C24 C 0.1352(2) 0.4459(3) 0.2199(2) 0.0403(11) Uani 1 1 d .
H24A H 0.1301 0.3871 0.2023 0.048 Uiso 1 1 calc R
H24B H 0.1156 0.4858 0.1841 0.048 Uiso 1 1 calc R
C25 C 0.0923(2) 0.4573(3) 0.2890(2) 0.0317(10) Uani 1 1 d .
H25A H 0.0780 0.5175 0.2963 0.038 Uiso 1 1 calc R
H25B H 0.0446 0.4223 0.2903 0.038 Uiso 1 1 calc R

loop_
_atom_site_aniso_label
_atom_site_aniso_U_11
_atom_site_aniso_U_22
_atom_site_aniso_U_33
_atom_site_aniso_U_23
_atom_site_aniso_U_13
_atom_site_aniso_U_12
Fe1 0.0139(2) 0.0142(2) 0.0184(3) 0.0014(2) 0.00043(19) 0.00059(19)
N1 0.0117(12) 0.0151(14) 0.0160(16) -0.0033(12) 0.0020(11) 0.0016(11)
O1 0.0268(12) 0.0159(12) 0.0193(14) 0.0023(11) -0.0002(10) -0.0040(10)
O2 0.0188(11) 0.0211(13) 0.0267(15) 0.0049(11) 0.0042(10) 0.0034(10)
O3 0.0200(12) 0.0205(13) 0.0263(15) 0.0069(11) -0.0062(11) -0.0050(10)
O4 0.0200(11) 0.0209(13) 0.0230(15) 0.0041(11) 0.0004(10) 0.0001(10)
Cl1 0.0351(5) 0.0264(5) 0.0182(5) 0.0010(4) 0.0044(4) -0.0022(4)
Cl2 0.0363(5) 0.0145(4) 0.0340(6) -0.0027(4) 0.0067(4) -0.0003(4)
Cl3 0.0244(4) 0.0181(4) 0.0246(5) 0.0012(4) -0.0042(4) 0.0057(3)
Cl4 0.0178(4) 0.0365(5) 0.0308(6) 0.0004(4) 0.0071(4) 0.0019(4)
Cl5 0.0198(4) 0.0224(5) 0.0554(7) 0.0118(5) -0.0091(4) -0.0064(4)
Cl6 0.0275(4) 0.0325(5) 0.0294(6) 0.0040(4) -0.0120(4) -0.0004(4)
C1 0.0166(16) 0.0178(18) 0.026(2) 0.0007(16) -0.0001(14) -0.0044(14)
C2 0.0133(15) 0.0184(18) 0.023(2) -0.0010(16) -0.0018(14) -0.0001(14)
C3 0.0150(15) 0.0169(18) 0.021(2) 0.0010(15) -0.0064(14) 0.0000(13)
C4 0.0149(15) 0.0230(19) 0.018(2) 0.0029(16) -0.0002(13) 0.0014(14)
C5 0.0198(17) 0.024(2) 0.022(2) -0.0064(17) -0.0016(15) 0.0053(15)
C6 0.0168(15) 0.0136(17) 0.024(2) 0.0005(16) -0.0030(14) 0.0003(13)
C7 0.0151(15) 0.0208(18) 0.021(2) 0.0004(16) -0.0008(14) -0.0012(14)
C8 0.0199(16) 0.0154(18) 0.019(2) -0.0008(15) 0.0021(14) 0.0010(14)
C9 0.0165(16) 0.0171(18) 0.022(2) -0.0040(16) 0.0000(14) 0.0015(14)
C10 0.0174(16) 0.0144(17) 0.024(2) -0.0035(16) 0.0025(15) -0.0005(14)
C11 0.0192(16) 0.0127(17) 0.019(2) -0.0022(15) -0.0042(14) -0.0011(13)
C12 0.0139(16) 0.0162(18) 0.029(2) -0.0058(16) 0.0003(14) 0.0033(14)
C13 0.0172(16) 0.0171(18) 0.025(2) -0.0060(16) 0.0045(15) -0.0024(14)
C14 0.0225(17) 0.0168(18) 0.023(2) -0.0010(16) 0.0017(15) 0.0004(14)
C15 0.0172(16) 0.0180(18) 0.025(2) 0.0038(16) 0.0013(14) 0.0027(14)
C16 0.0125(15) 0.0180(18) 0.023(2) -0.0001(16) 0.0014(14) 0.0002(14)
C17 0.0154(15) 0.0201(18) 0.021(2) -0.0021(16) 0.0011(14) 0.0001(14)
C18 0.0122(15) 0.0177(18) 0.033(2) 0.0002(17) 0.0047(15) 0.0000(14)
C19 0.0130(15) 0.0196(19) 0.027(2) -0.0054(16) -0.0018(14) 0.0015(14)
C20 0.0177(16) 0.0245(19) 0.018(2) -0.0006(16) -0.0032(14) 0.0069(15)
C21 0.0196(16) 0.0177(18) 0.025(2) 0.0024(16) 0.0000(15) 0.0021(14)
C22 0.0236(18) 0.030(2) 0.032(2) 0.0025(19) 0.0093(16) -0.0032(16)
C23 0.038(2) 0.033(2) 0.029(2) 0.001(2) 0.0100(18) -0.0027(18)
C24 0.042(2) 0.045(3) 0.034(3) 0.007(2) 0.001(2) -0.005(2)
C25 0.0235(18) 0.039(2) 0.032(2) 0.016(2) -0.0031(17) 0.0009(17)

loop_
_atom_type_symbol
_atom_type_description
_atom_type_scat_dispersion_real
_atom_type_scat_dispersion_imag
_atom_type_scat_source
C C 0.0033 0.0016 'International Tables Vol C Tables 4.2.6.8 and 6.1.1.4'
H H 0.0000 0.0000 'International Tables Vol C Tables 4.2.6.8 and 6.1.1.4'
N N 0.0061 0.0033 'International Tables Vol C Tables 4.2.6.8 and 6.1.1.4'
O O 0.0106 0.0060 'International Tables Vol C Tables 4.2.6.8 and 6.1.1.4'
Cl Cl 0.1484 0.1585 'International Tables Vol C Tables 4.2.6.8 and 6.1.1.4'
Fe Fe 0.3463 0.8444 'International Tables Vol C Tables 4.2.6.8 and 6.1.1.4'

loop_
_geom_angle_atom_site_label_1
_geom_angle_atom_site_label_2
_geom_angle_atom_site_label_3
_geom_angle
O2 Fe1 O3 121.83(11)
O2 Fe1 O1 115.58(10)
O3 Fe1 O1 122.56(10)
O2 Fe1 O4 92.72(10)
O3 Fe1 O4 88.71(10)
O1 Fe1 O4 90.06(10)
O2 Fe1 N1 90.05(10)
O3 Fe1 N1 88.94(10)
O1 Fe1 N1 89.69(10)
O4 Fe1 N1 177.04(9)
C1 N1 C8 109.8(2)
C1 N1 C15 110.1(3)
C8 N1 C15 109.3(3)
C1 N1 Fe1 109.5(2)
C8 N1 Fe1 107.70(19)
C15 N1 Fe1 110.28(19)
C3 O1 Fe1 133.0(2)
C10 O2 Fe1 133.0(2)
C17 O3 Fe1 133.9(2)
C25 O4 C22 109.2(3)
C25 O4 Fe1 119.9(2)
C22 O4 Fe1 119.0(2)
N1 C1 C2 113.2(3)
C7 C2 C3 120.1(3)
C7 C2 C1 119.5(3)
C3 C2 C1 120.4(3)
O1 C3 C4 120.6(3)
O1 C3 C2 122.0(3)
C4 C3 C2 117.4(3)
C5 C4 C3 122.9(3)
C5 C4 Cl1 119.2(3)
C3 C4 Cl1 117.9(3)
C4 C5 C6 118.2(3)
C5 C6 C7 121.4(3)
C5 C6 Cl2 119.5(3)
C7 C6 Cl2 119.0(3)
C6 C7 C2 119.9(3)
N1 C8 C9 113.7(3)
C14 C9 C10 120.4(3)
C14 C9 C8 119.1(3)
C10 C9 C8 120.5(3)
O2 C10 C9 122.3(3)
O2 C10 C11 119.7(3)
C9 C10 C11 118.0(3)
C12 C11 C10 121.8(3)
C12 C11 Cl3 118.9(3)
C10 C11 Cl3 119.3(3)
C13 C12 C11 118.6(3)
C12 C13 C14 121.8(3)
C12 C13 Cl4 120.0(3)
C14 C13 Cl4 118.3(3)
C9 C14 C13 119.4(3)
N1 C15 C16 113.6(3)
C21 C16 C17 120.7(3)
C21 C16 C15 119.1(3)
C17 C16 C15 120.1(3)
O3 C17 C18 120.5(3)
O3 C17 C16 122.8(3)
C18 C17 C16 116.7(3)
C19 C18 C17 122.9(3)
C19 C18 Cl5 118.6(3)
C17 C18 Cl5 118.5(3)
C18 C19 C20 118.4(3)
C21 C20 C19 120.9(3)
C21 C20 Cl6 120.3(3)
C19 C20 Cl6 118.8(3)
C20 C21 C16 120.4(3)
O4 C22 C23 105.0(3)
C24 C23 C22 102.8(3)
C23 C24 C25 102.3(3)
O4 C25 C24 104.3(3)

loop_
_geom_bond_atom_site_label_1
_geom_bond_atom_site_label_2
_geom_bond_distance
Fe1 O2 1.861(2)
Fe1 O3 1.875(2)
Fe1 O1 1.877(2)
Fe1 O4 2.053(2)
Fe1 N1 2.165(3)
N1 C1 1.475(4)
N1 C8 1.486(4)
N1 C15 1.492(4)
O1 C3 1.327(4)
O2 C10 1.335(4)
O3 C17 1.322(4)
O4 C25 1.457(4)
O4 C22 1.472(4)
Cl1 C4 1.739(3)
Cl2 C6 1.745(3)
Cl3 C11 1.732(3)
Cl4 C13 1.742(3)
Cl5 C18 1.735(3)
Cl6 C20 1.744(3)
C1 C2 1.512(5)
C2 C7 1.396(5)
C2 C3 1.402(5)
C3 C4 1.400(5)
C4 C5 1.376(5)
C5 C6 1.377(5)
C6 C7 1.379(5)
C8 C9 1.507(4)
C9 C14 1.386(5)
C9 C10 1.402(5)
C10 C11 1.403(4)
C11 C12 1.383(5)
C12 C13 1.368(5)
C13 C14 1.389(5)
C15 C16 1.512(4)
C16 C21 1.382(5)
C16 C17 1.408(5)
C17 C18 1.398(5)
C18 C19 1.378(5)
C19 C20 1.379(5)
C20 C21 1.372(5)
C22 C23 1.510(5)
C23 C24 1.498(5)
C24 C25 1.530(6)

loop_
_geom_torsion_atom_site_label_1
_geom_torsion_atom_site_label_2
_geom_torsion_atom_site_label_3
_geom_torsion_atom_site_label_4
_geom_torsion
O2 Fe1 N1 C1 78.8(2)
O3 Fe1 N1 C1 -159.4(2)
O1 Fe1 N1 C1 -36.8(2)
O4 Fe1 N1 C1 -122.0(19)
O2 Fe1 N1 C8 -40.63(19)
O3 Fe1 N1 C8 81.21(19)
O1 Fe1 N1 C8 -156.21(19)
O4 Fe1 N1 C8 118.6(19)
O2 Fe1 N1 C15 -159.9(2)
O3 Fe1 N1 C15 -38.0(2)
O1 Fe1 N1 C15 84.5(2)
O4 Fe1 N1 C15 -1(2)
O2 Fe1 O1 C3 -94.4(3)
O3 Fe1 O1 C3 84.1(3)
O4 Fe1 O1 C3 172.6(3)
N1 Fe1 O1 C3 -4.5(3)
O3 Fe1 O2 C10 -87.2(3)
O1 Fe1 O2 C10 91.2(3)
O4 Fe1 O2 C10 -177.4(3)
N1 Fe1 O2 C10 1.5(3)
O2 Fe1 O3 C17 87.8(3)
O1 Fe1 O3 C17 -90.5(3)
O4 Fe1 O3 C17 -179.8(3)
N1 Fe1 O3 C17 -1.6(3)
O2 Fe1 O4 C25 -52.2(3)
O3 Fe1 O4 C25 -174.0(3)
O1 Fe1 O4 C25 63.5(3)
N1 Fe1 O4 C25 148.6(19)
O2 Fe1 O4 C22 169.0(2)
O3 Fe1 O4 C22 47.1(2)
O1 Fe1 O4 C22 -75.4(2)
N1 Fe1 O4 C22 10(2)
C8 N1 C1 C2 -176.8(3)
C15 N1 C1 C2 -56.3(4)
Fe1 N1 C1 C2 65.2(3)
N1 C1 C2 C7 129.1(3)
N1 C1 C2 C3 -51.5(4)
Fe1 O1 C3 C4 -157.2(2)
Fe1 O1 C3 C2 22.5(4)
C7 C2 C3 O1 -177.3(3)
C1 C2 C3 O1 3.4(5)
C7 C2 C3 C4 2.4(4)
C1 C2 C3 C4 -177.0(3)
O1 C3 C4 C5 178.3(3)
C2 C3 C4 C5 -1.3(5)
O1 C3 C4 Cl1 0.8(4)
C2 C3 C4 Cl1 -178.9(2)
C3 C4 C5 C6 -0.8(5)
Cl1 C4 C5 C6 176.8(2)
C4 C5 C6 C7 1.9(5)
C4 C5 C6 Cl2 -176.5(2)
C5 C6 C7 C2 -0.8(5)
Cl2 C6 C7 C2 177.6(2)
C3 C2 C7 C6 -1.4(5)
C1 C2 C7 C6 178.0(3)
C1 N1 C8 C9 -52.8(4)
C15 N1 C8 C9 -173.7(3)
Fe1 N1 C8 C9 66.4(3)
N1 C8 C9 C14 131.8(3)
N1 C8 C9 C10 -49.4(4)
Fe1 O2 C10 C9 19.0(5)
Fe1 O2 C10 C11 -161.0(2)
C14 C9 C10 O2 -179.9(3)
C8 C9 C10 O2 1.3(5)
C14 C9 C10 C11 0.1(5)
C8 C9 C10 C11 -178.7(3)
O2 C10 C11 C12 -178.7(3)
C9 C10 C11 C12 1.3(5)
O2 C10 C11 Cl3 0.9(4)
C9 C10 C11 Cl3 -179.0(2)
C10 C11 C12 C13 -2.3(5)
Cl3 C11 C12 C13 178.1(3)
C11 C12 C13 C14 1.8(5)
C11 C12 C13 Cl4 -178.1(3)
C10 C9 C14 C13 -0.6(5)
C8 C9 C14 C13 178.3(3)
C12 C13 C14 C9 -0.4(5)
Cl4 C13 C14 C9 179.5(3)
C1 N1 C15 C16 -174.9(3)
C8 N1 C15 C16 -54.1(4)
Fe1 N1 C15 C16 64.2(3)
N1 C15 C16 C21 135.8(3)
N1 C15 C16 C17 -47.9(4)
Fe1 O3 C17 C18 -160.1(2)
Fe1 O3 C17 C16 20.9(5)
C21 C16 C17 O3 177.9(3)
C15 C16 C17 O3 1.6(5)
C21 C16 C17 C18 -1.2(5)
C15 C16 C17 C18 -177.5(3)
O3 C17 C18 C19 -179.1(3)
C16 C17 C18 C19 0.1(5)
O3 C17 C18 Cl5 -0.4(4)
C16 C17 C18 Cl5 178.8(2)
C17 C18 C19 C20 1.4(5)
Cl5 C18 C19 C20 -177.3(3)
C18 C19 C20 C21 -1.7(5)
C18 C19 C20 Cl6 177.4(3)
C19 C20 C21 C16 0.6(5)
Cl6 C20 C21 C16 -178.5(3)
C17 C16 C21 C20 0.9(5)
C15 C16 C21 C20 177.3(3)
C25 O4 C22 C23 10.3(4)
Fe1 O4 C22 C23 153.2(2)
O4 C22 C23 C24 -31.7(4)
C22 C23 C24 C25 40.3(4)
C22 O4 C25 C24 14.8(4)
Fe1 O4 C25 C24 -127.7(3)
C23 C24 C25 O4 -34.2(4)
